data_7018145
loop_
_publ_author_name
'Ho, Mei-Lin'
'Chen, Yi-An'
'Chen, Tsai-Chen'
'Chang, Pei-Jen'
'Yu, Yi-Ping'
'Cheng, Kum-Yi'
'Shih, Chien-Hung'
'Lee, Gene-Hsiang'
'Sheu, Hwo-Shuenn'

_publ_section_title
;
 Synthesis, structure and oxygen-sensing properties of
 Iridium(iii)-containing coordination polymers with different cations.
;
_journal_issue 9
_journal_name_full 'Dalton transactions (Cambridge, England : 2003)'
_journal_page_first 2592
_journal_page_last 2600
_journal_paper_doi 10.1039/c2dt11473a
_journal_volume 41
_journal_year 2012
_chemical_formula_sum 'C77 H81 Ir2 N11 Ni O19'
_chemical_formula_weight 1907.64
_chemical_name_systematic
;
?
;
_space_group_IT_number 62
_symmetry_cell_setting orthorhombic
_symmetry_space_group_name_Hall '-P 2ac 2n'
_symmetry_space_group_name_H-M 'P n m a'
_atom_sites_solution_hydrogens geom
_atom_sites_solution_primary direct
_atom_sites_solution_secondary difmap
_audit_creation_method SHELXL-97
_cell_angle_alpha 90.00
_cell_angle_beta 90.00
_cell_angle_gamma 90.00
_cell_formula_units_Z 4
_cell_length_a 16.1640(6)
_cell_length_b 37.4369(14)
_cell_length_c 12.5034(5)
_cell_measurement_reflns_used 31844
_cell_measurement_temperature 150(2)
_cell_measurement_theta_max 27.50
_cell_measurement_theta_min 1.09
_cell_volume 7566.2(5)
_computing_cell_refinement DENZO-SMN
_computing_data_collection 'NONIUS COLLECT'
_computing_data_reduction DENZO-SMN
_computing_molecular_graphics 'Bruker SHELXTL'
_computing_publication_material 'Bruker SHELXTL'
_computing_structure_refinement 'SHELXL-97 (Sheldrick, 1997)'
_computing_structure_solution 'SHELXS-97 (Sheldrick, 1990)'
_diffrn_ambient_temperature 150(2)
_diffrn_measured_fraction_theta_full 0.995
_diffrn_measured_fraction_theta_max 0.995
_diffrn_measurement_device_type 'NONIUS KappaCCD'
_diffrn_measurement_method '\w scans'
_diffrn_radiation_monochromator graphite
_diffrn_radiation_source 'fine-focus sealed tube'
_diffrn_radiation_type MoK\a
_diffrn_radiation_wavelength 0.71073
_diffrn_reflns_av_R_equivalents 0.0509
_diffrn_reflns_av_sigmaI/netI 0.0470
_diffrn_reflns_limit_h_max 20
_diffrn_reflns_limit_h_min -20
_diffrn_reflns_limit_k_max 48
_diffrn_reflns_limit_k_min -48
_diffrn_reflns_limit_l_max 16
_diffrn_reflns_limit_l_min -11
_diffrn_reflns_number 31844
_diffrn_reflns_theta_full 27.50
_diffrn_reflns_theta_max 27.50
_diffrn_reflns_theta_min 1.09
_exptl_absorpt_coefficient_mu 3.835
_exptl_absorpt_correction_T_max 0.573
_exptl_absorpt_correction_T_min 0.397
_exptl_absorpt_correction_type multi-scan
_exptl_crystal_colour orange-yellow
_exptl_crystal_density_diffrn 1.675
_exptl_crystal_density_method 'not measured'
_exptl_crystal_description needle
_exptl_crystal_F_000 3816
_exptl_crystal_size_max 0.40
_exptl_crystal_size_mid 0.15
_exptl_crystal_size_min 0.15
_refine_diff_density_max 2.358
_refine_diff_density_min -2.480
_refine_diff_density_rms 0.184
_refine_ls_extinction_method none
_refine_ls_goodness_of_fit_ref 1.157
_refine_ls_hydrogen_treatment constr
_refine_ls_matrix_type full
_refine_ls_number_parameters 411
_refine_ls_number_reflns 8784
_refine_ls_number_restraints 13
_refine_ls_restrained_S_all 1.163
_refine_ls_R_factor_all 0.0802
_refine_ls_R_factor_gt 0.0563
_refine_ls_shift/su_max 0.038
_refine_ls_shift/su_mean 0.002
_refine_ls_structure_factor_coef Fsqd
_refine_ls_weighting_details 'calc w=1/[\s^2^(Fo^2^)+(0.1053P)^2^+7.8811P] where P=(Fo^2^+2Fc^2^)/3'
_refine_ls_weighting_scheme calc
_refine_ls_wR_factor_gt 0.1769
_refine_ls_wR_factor_ref 0.1878
_reflns_number_gt 6144
_reflns_number_total 8784
_reflns_threshold_expression >2sigma(I)
_cod_data_source_file c2dt11473a.txt
_cod_data_source_block ic14578
_cod_depositor_comments
;
The following automatic conversions were performed:

'_symmetry_cell_setting' value 'Orthorhombic' changed to
'orthorhombic' according to
/home/saulius/struct/CIF-dictionaries/cif_core.dic dictionary named
'cif_core.dic' version 2.4.1 from 2010-06-29.

Automatic conversion script
Id: cif_fix_values 1715 2011-07-08 13:25:40Z adriana 
;
_cod_original_sg_symbol_H-M Pnma
_cod_database_code 7018145

loop_
_symmetry_equiv_pos_as_xyz
'x, y, z'
'-x+1/2, -y, z+1/2'
'-x, y+1/2, -z'
'x+1/2, -y+1/2, -z+1/2'
'-x, -y, -z'
'x-1/2, y, -z-1/2'
'x, -y-1/2, z'
'-x-1/2, y-1/2, z-1/2'

loop_
_atom_site_label
_atom_site_type_symbol
_atom_site_fract_x
_atom_site_fract_y
_atom_site_fract_z
_atom_site_U_iso_or_equiv
_atom_site_adp_type
_atom_site_occupancy
_atom_site_symmetry_multiplicity
_atom_site_calc_flag
_atom_site_refinement_flags
_atom_site_disorder_assembly
_atom_site_disorder_group
Ir Ir 0.759938(16) 0.396977(8) 0.72966(3) 0.03520(13) Uani 1 1 d . . .
Ni Ni 1.01659(7) 0.2500 0.25773(8) 0.0303(3) Uani 1 2 d S . .
O1 O 0.9662(3) 0.28766(13) 0.3569(4) 0.0406(12) Uani 1 1 d . . .
O2 O 1.0748(7) 0.3158(3) 0.4202(9) 0.049(3) Uiso 0.50 1 d P A 1
O2' O 1.0740(7) 0.2931(3) 0.4746(10) 0.063(3) Uiso 0.50 1 d P A 2
O3 O 0.5689(3) 0.28742(13) 0.3408(4) 0.0405(12) Uani 1 1 d . . .
O4 O 0.4661(7) 0.2905(3) 0.4639(9) 0.048(3) Uiso 0.50 1 d P A 1
O4' O 0.4566(7) 0.3128(3) 0.4082(9) 0.057(3) Uiso 0.50 1 d P A 2
O5 O 1.1307(4) 0.2500 0.3371(6) 0.0509(19) Uani 1 2 d S . .
H5 H 1.1328 0.2335 0.3777 0.076 Uiso 1 1 d R A .
O6 O 0.9013(3) 0.2500 0.1796(5) 0.0377(16) Uani 1 2 d S . .
H6 H 0.9180 0.2329 0.1443 0.057 Uiso 1 1 d R A .
N2 N 0.7595(8) 0.3576(4) 0.8516(12) 0.025(3) Uiso 0.50 1 d P B 1
N3 N 0.8425(7) 0.3737(3) 0.6188(10) 0.030(3) Uiso 0.50 1 d P A 1
N4 N 0.6802(7) 0.3731(3) 0.6105(10) 0.024(3) Uiso 0.50 1 d P A 1
N2' N 0.7651(10) 0.3575(5) 0.8206(16) 0.049(5) Uiso 0.50 1 d P B 2
N3' N 0.8453(7) 0.3623(3) 0.6469(9) 0.028(3) Uiso 0.50 1 d P A 2
N4' N 0.6822(7) 0.3637(3) 0.6342(10) 0.028(3) Uiso 0.50 1 d P A 2
N1 N 0.6708(9) 0.4207(4) 0.8177(12) 0.037(2) Uiso 0.50 1 d P B 1
C1 C 0.7514(10) 0.4464(4) 0.6402(13) 0.031(2) Uiso 0.50 1 d P B 1
C2 C 0.7948(12) 0.4539(5) 0.5560(15) 0.057(3) Uiso 0.50 1 d P B 1
H2 H 0.8359 0.4378 0.5311 0.068 Uiso 0.50 1 calc PR B 1
C3 C 0.7796(14) 0.4876(6) 0.4998(18) 0.065(4) Uiso 0.50 1 d P B 1
H3 H 0.8097 0.4930 0.4366 0.078 Uiso 0.50 1 calc PR B 1
C4 C 0.7320(14) 0.5071(7) 0.532(2) 0.073(5) Uiso 0.50 1 d P B 1
H4 H 0.7266 0.5294 0.4960 0.088 Uiso 0.50 1 calc PR B 1
C5 C 0.6808(12) 0.5007(5) 0.6191(16) 0.067(4) Uiso 0.50 1 d P B 1
H5A H 0.6404 0.5178 0.6397 0.081 Uiso 0.50 1 calc PR B 1
C6 C 0.6893(11) 0.4694(5) 0.6754(14) 0.047(3) Uiso 0.50 1 d P B 1
C7 C 0.6436(11) 0.4551(5) 0.7719(12) 0.039(3) Uiso 0.50 1 d P B 1
C8 C 0.5797(11) 0.4773(5) 0.8167(16) 0.047(3) Uiso 0.50 1 d P B 1
H8 H 0.5661 0.5002 0.7896 0.057 Uiso 0.50 1 calc PR B 1
C9 C 0.5410(11) 0.4622(5) 0.9006(15) 0.046(3) Uiso 0.50 1 d P B 1
H9 H 0.4937 0.4742 0.9277 0.056 Uiso 0.50 1 calc PR B 1
C10 C 0.5643(11) 0.4304(5) 0.9520(14) 0.049(3) Uiso 0.50 1 d P B 1
H10 H 0.5360 0.4227 1.0144 0.059 Uiso 0.50 1 calc PR B 1
C11 C 0.6320(10) 0.4095(4) 0.9087(14) 0.037(2) Uiso 0.50 1 d P B 1
H11 H 0.6492 0.3881 0.9434 0.045 Uiso 0.50 1 calc PR B 1
N1' N 0.7612(7) 0.4359(3) 0.6258(10) 0.031(2) Uiso 0.50 1 d P B 2
C1' C 0.6711(12) 0.4290(5) 0.7979(14) 0.037(2) Uiso 0.50 1 d P B 2
C2' C 0.8130(11) 0.4375(5) 0.5353(14) 0.057(3) Uiso 0.50 1 d P B 2
H2' H 0.8519 0.4189 0.5225 0.068 Uiso 0.50 1 calc PR B 2
C3' C 0.8078(12) 0.4640(5) 0.4696(16) 0.065(4) Uiso 0.50 1 d P B 2
H3' H 0.8433 0.4644 0.4090 0.078 Uiso 0.50 1 calc PR B 2
C4' C 0.7490(13) 0.4940(7) 0.485(2) 0.073(5) Uiso 0.50 1 d P B 2
H4' H 0.7459 0.5138 0.4376 0.088 Uiso 0.50 1 calc PR B 2
C5' C 0.7018(14) 0.4907(6) 0.5694(17) 0.067(4) Uiso 0.50 1 d P B 2
H5' H 0.6613 0.5085 0.5827 0.081 Uiso 0.50 1 calc PR B 2
C6' C 0.7082(11) 0.4615(5) 0.6424(14) 0.047(3) Uiso 0.50 1 d P B 2
C7' C 0.6561(11) 0.4588(5) 0.7388(13) 0.039(3) Uiso 0.50 1 d P B 2
C8' C 0.5945(11) 0.4815(5) 0.7673(14) 0.047(3) Uiso 0.50 1 d P B 2
H8' H 0.5800 0.5014 0.7241 0.057 Uiso 0.50 1 calc PR B 2
C9' C 0.5517(12) 0.4739(5) 0.8668(16) 0.046(3) Uiso 0.50 1 d P B 2
H9' H 0.5115 0.4908 0.8898 0.056 Uiso 0.50 1 calc PR B 2
C10' C 0.5636(11) 0.4462(5) 0.9271(15) 0.049(3) Uiso 0.50 1 d P B 2
H10' H 0.5325 0.4424 0.9906 0.059 Uiso 0.50 1 calc PR B 2
C11' C 0.6273(10) 0.4213(4) 0.8921(14) 0.037(2) Uiso 0.50 1 d P B 2
H11' H 0.6390 0.4003 0.9322 0.045 Uiso 0.50 1 calc PR B 2
C12 C 0.8413(4) 0.41874(19) 0.8329(6) 0.0372(16) Uani 1 1 d . B .
C13 C 0.8881(5) 0.4495(2) 0.8250(7) 0.051(2) Uani 1 1 d . . .
H13 H 0.8830 0.4638 0.7625 0.061 Uiso 1 1 calc R B .
C14 C 0.9430(5) 0.4605(3) 0.9059(8) 0.062(2) Uani 1 1 d . B .
H14 H 0.9759 0.4813 0.8963 0.074 Uiso 1 1 calc R . .
C15 C 0.9489(5) 0.4417(3) 0.9964(8) 0.065(3) Uani 1 1 d . . .
H15 H 0.9832 0.4499 1.0529 0.078 Uiso 1 1 calc R B .
C16 C 0.9042(6) 0.4096(3) 1.0079(8) 0.076(3) Uani 1 1 d . B .
H16 H 0.9101 0.3957 1.0710 0.091 Uiso 1 1 calc R . .
C17 C 0.8518(5) 0.3984(2) 0.9276(7) 0.048(2) Uani 1 1 d . . .
C18 C 0.8058(12) 0.3678(5) 0.9463(16) 0.045(5) Uiso 0.50 1 d P B 1
C19 C 0.8032(12) 0.3428(5) 1.0366(17) 0.061(5) Uiso 0.50 1 d P B 1
H19A H 0.8317 0.3486 1.1008 0.073 Uiso 0.50 1 calc PR B 1
C20 C 0.7613(9) 0.3122(5) 1.0300(15) 0.045(4) Uiso 0.50 1 d P B 1
H20A H 0.7597 0.2965 1.0897 0.054 Uiso 0.50 1 calc PR B 1
C21 C 0.7223(10) 0.3036(5) 0.9416(14) 0.046(4) Uiso 0.50 1 d P B 1
H21A H 0.6955 0.2810 0.9364 0.055 Uiso 0.50 1 calc PR B 1
C22 C 0.7196(11) 0.3271(5) 0.8554(16) 0.050(4) Uiso 0.50 1 d P B 1
H22A H 0.6868 0.3206 0.7954 0.060 Uiso 0.50 1 calc PR B 1
C23 C 0.9259(9) 0.3767(4) 0.6244(12) 0.037(3) Uiso 0.50 1 d P A 1
H23A H 0.9496 0.3932 0.6734 0.044 Uiso 0.50 1 calc PR A 1
C24 C 0.9784(9) 0.3559(4) 0.5584(11) 0.037(3) Uiso 0.50 1 d P A 1
H24A H 1.0369 0.3579 0.5638 0.044 Uiso 0.50 1 calc PR A 1
C25 C 0.9422(8) 0.3324(4) 0.4854(11) 0.030(3) Uiso 0.50 1 d P A 1
C26 C 0.8580(8) 0.3303(4) 0.4775(11) 0.028(3) Uiso 0.50 1 d P A 1
H26A H 0.8332 0.3147 0.4267 0.033 Uiso 0.50 1 calc PR A 1
C27 C 0.8086(8) 0.3511(4) 0.5447(11) 0.027(3) Uiso 0.50 1 d P A 1
C28 C 0.7187(10) 0.3515(4) 0.5398(13) 0.035(4) Uiso 0.50 1 d P A 1
C29 C 0.6723(9) 0.3314(4) 0.4686(12) 0.032(3) Uiso 0.50 1 d P A 1
H29A H 0.6993 0.3171 0.4164 0.038 Uiso 0.50 1 calc PR A 1
C30 C 0.5855(10) 0.3321(5) 0.4737(13) 0.038(4) Uiso 0.50 1 d P A 1
C31 C 0.5489(10) 0.3556(4) 0.5430(13) 0.039(4) Uiso 0.50 1 d P A 1
H31A H 0.4904 0.3580 0.5455 0.047 Uiso 0.50 1 calc PR A 1
C32 C 0.5983(9) 0.3754(4) 0.6085(12) 0.028(3) Uiso 0.50 1 d P A 1
H32A H 0.5725 0.3919 0.6556 0.034 Uiso 0.50 1 calc PR A 1
C33 C 0.9979(8) 0.3102(4) 0.4126(11) 0.028(3) Uiso 0.50 1 d P A 1
C34 C 0.5340(8) 0.3094(4) 0.4009(12) 0.030(3) Uiso 0.50 1 d P A 1
C18' C 0.8064(12) 0.3612(5) 0.9144(16) 0.046(5) Uiso 0.50 1 d P B 2
C19' C 0.8108(11) 0.3338(5) 0.9928(15) 0.053(5) Uiso 0.50 1 d P B 2
H19B H 0.8403 0.3378 1.0574 0.064 Uiso 0.50 1 calc PR B 2
C20' C 0.7737(10) 0.3023(5) 0.9765(16) 0.050(4) Uiso 0.50 1 d P B 2
H20B H 0.7781 0.2836 1.0277 0.061 Uiso 0.50 1 calc PR B 2
C21' C 0.7285(10) 0.2974(5) 0.8831(15) 0.049(4) Uiso 0.50 1 d P B 2
H21B H 0.6989 0.2759 0.8702 0.058 Uiso 0.50 1 calc PR B 2
C22' C 0.7281(11) 0.3252(5) 0.8087(18) 0.051(4) Uiso 0.50 1 d P B 2
H22B H 0.6992 0.3212 0.7437 0.061 Uiso 0.50 1 calc PR B 2
C23' C 0.9291(8) 0.3625(4) 0.6583(11) 0.028(3) Uiso 0.50 1 d P A 2
H23B H 0.9535 0.3781 0.7094 0.034 Uiso 0.50 1 calc PR A 2
C24' C 0.9799(9) 0.3407(4) 0.5974(11) 0.036(3) Uiso 0.50 1 d P A 2
H24B H 1.0380 0.3408 0.6083 0.043 Uiso 0.50 1 calc PR A 2
C25' C 0.9462(9) 0.3195(4) 0.5227(12) 0.038(3) Uiso 0.50 1 d P A 2
C26' C 0.8605(8) 0.3191(4) 0.5086(12) 0.030(3) Uiso 0.50 1 d P A 2
H26B H 0.8364 0.3043 0.4552 0.035 Uiso 0.50 1 calc PR A 2
C27' C 0.8105(9) 0.3404(4) 0.5723(12) 0.030(3) Uiso 0.50 1 d P A 2
C28' C 0.7191(8) 0.3418(4) 0.5649(12) 0.023(3) Uiso 0.50 1 d P A 2
C29' C 0.6736(8) 0.3205(4) 0.4937(11) 0.023(3) Uiso 0.50 1 d P A 2
H29B H 0.7009 0.3055 0.4436 0.028 Uiso 0.50 1 calc PR A 2
C30' C 0.5881(9) 0.3219(4) 0.4983(12) 0.030(3) Uiso 0.50 1 d P A 2
C31' C 0.5502(9) 0.3450(4) 0.5705(12) 0.029(3) Uiso 0.50 1 d P A 2
H31B H 0.4915 0.3461 0.5749 0.035 Uiso 0.50 1 calc PR A 2
C32' C 0.5985(8) 0.3663(4) 0.6356(12) 0.026(3) Uiso 0.50 1 d P A 2
H32B H 0.5726 0.3829 0.6822 0.032 Uiso 0.50 1 calc PR A 2
C33' C 0.9998(9) 0.2975(5) 0.4458(12) 0.038(3) Uiso 0.50 1 d P A 2
C34' C 0.5359(8) 0.2970(4) 0.4299(12) 0.030(3) Uiso 0.50 1 d P A 2
O7 O 1.1281(7) 0.2379(3) 0.7919(9) 0.067(4) Uiso 0.50 1 d PD . 1
N5 N 0.9889(7) 0.2500 0.7731(8) 0.063(3) Uiso 1 2 d SD . 1
C35 C 1.0626(8) 0.2500 0.8229(12) 0.074(4) Uiso 1 2 d SD . 1
H35A H 1.0676 0.2621 0.8888 0.089 Uiso 0.50 1 d PR . 1
C36 C 0.9174(11) 0.2315(5) 0.8128(16) 0.089(7) Uiso 0.50 1 d PD . 1
H36A H 0.9357 0.2175 0.8715 0.133 Uiso 0.50 1 d PR . 1
H36B H 0.8804 0.2500 0.8357 0.133 Uiso 1 2 d SR . 1
H36C H 0.8908 0.2155 0.7644 0.133 Uiso 0.50 1 d PR . 1
C37 C 0.9721(13) 0.2673(5) 0.6721(14) 0.096(7) Uiso 0.50 1 d PD . 1
H37A H 1.0228 0.2767 0.6478 0.144 Uiso 0.50 1 d PR . 1
H37B H 0.9476 0.2500 0.6185 0.144 Uiso 1 2 d SR . 1
H37C H 0.9371 0.2874 0.6897 0.144 Uiso 0.50 1 d PR . 1
O8 O 1.0368(13) 0.4529(6) 0.2560(11) 0.234(7) Uiso 1 1 d D . .
N6 N 1.1559(12) 0.4175(5) 0.2530(15) 0.205(8) Uiso 1 1 d D . .
C38 C 1.1135(15) 0.4495(7) 0.268(2) 0.310(12) Uiso 1 1 d D . .
H38 H 1.1445 0.4700 0.2881 0.372 Uiso 1 1 calc R . .
C39 C 1.2313(15) 0.4158(9) 0.3249(19) 0.302(18) Uiso 1 1 d D . .
H39A H 1.2586 0.3927 0.3164 0.453 Uiso 1 1 calc R . .
H39B H 1.2141 0.4189 0.3996 0.453 Uiso 1 1 calc R . .
H39C H 1.2698 0.4350 0.3053 0.453 Uiso 1 1 calc R . .
C40 C 1.2060(18) 0.4082(7) 0.1561(17) 0.310(12) Uiso 1 1 d D . .
H40A H 1.2326 0.3849 0.1667 0.464 Uiso 1 1 calc R . .
H40B H 1.2484 0.4265 0.1447 0.464 Uiso 1 1 calc R . .
H40C H 1.1697 0.4070 0.0934 0.464 Uiso 1 1 calc R . .
O9 O 0.7646(5) 0.2500 0.3447(8) 0.060(2) Uiso 1 2 d S . .
H9A H 0.7364 0.2500 0.2939 0.090 Uiso 1 2 d SR . .
H9B H 0.7407 0.2500 0.3990 0.090 Uiso 1 2 d SR . .
O10 O 0.7688(7) 0.2500 0.5865(11) 0.112(4) Uiso 1 2 d S . .
H10A H 0.8100 0.2500 0.6302 0.168 Uiso 1 2 d SR . .
H10B H 0.7600 0.2290 0.5638 0.168 Uiso 0.50 1 d PR . .
O11 O 0.8584(10) 0.3377(4) 1.2513(10) 0.203(6) Uiso 1 1 d . . .
H11A H 0.8453 0.3180 1.2305 0.304 Uiso 1 1 d R . .
H11B H 0.8921 0.3406 1.3081 0.304 Uiso 1 1 d R . .
O12 O 0.6869(14) 0.3290(5) 1.2242(12) 0.255(8) Uiso 1 1 d . . .
H12A H 0.6838 0.3063 1.2299 0.383 Uiso 1 1 d R . .
H12B H 0.7012 0.3364 1.1601 0.383 Uiso 1 1 d R . .

loop_
_atom_site_aniso_label
_atom_site_aniso_U_11
_atom_site_aniso_U_22
_atom_site_aniso_U_33
_atom_site_aniso_U_23
_atom_site_aniso_U_13
_atom_site_aniso_U_12
Ir 0.02223(17) 0.0415(2) 0.0419(2) -0.01127(12) 0.00257(10) -0.00385(10)
Ni 0.0191(6) 0.0415(7) 0.0303(6) 0.000 0.0047(4) 0.000
O1 0.030(2) 0.053(3) 0.039(3) -0.011(2) 0.004(2) -0.002(2)
O3 0.027(2) 0.056(3) 0.038(3) -0.010(2) -0.005(2) -0.007(2)
O5 0.025(3) 0.078(6) 0.049(5) 0.000 0.001(3) 0.000
O6 0.017(3) 0.062(4) 0.034(4) 0.000 0.000(3) 0.000
C12 0.026(3) 0.043(4) 0.043(4) -0.018(3) 0.001(3) 0.003(3)
C13 0.047(4) 0.052(5) 0.053(5) -0.011(4) 0.005(4) -0.010(4)
C14 0.044(5) 0.066(6) 0.075(6) -0.016(5) -0.003(5) -0.009(4)
C15 0.039(5) 0.069(7) 0.085(7) -0.020(6) -0.001(5) -0.007(4)
C16 0.047(5) 0.110(8) 0.069(6) 0.005(6) -0.014(5) 0.017(6)
C17 0.034(4) 0.053(5) 0.056(5) -0.005(4) -0.002(4) 0.001(3)

loop_
_atom_type_symbol
_atom_type_description
_atom_type_scat_dispersion_real
_atom_type_scat_dispersion_imag
_atom_type_scat_source
C C 0.0033 0.0016 'International Tables Vol C Tables 4.2.6.8 and 6.1.1.4'
H H 0.0000 0.0000 'International Tables Vol C Tables 4.2.6.8 and 6.1.1.4'
N N 0.0061 0.0033 'International Tables Vol C Tables 4.2.6.8 and 6.1.1.4'
O O 0.0106 0.0060 'International Tables Vol C Tables 4.2.6.8 and 6.1.1.4'
Ni Ni 0.3393 1.1124 'International Tables Vol C Tables 4.2.6.8 and 6.1.1.4'
Ir Ir -1.4442 7.9887 'International Tables Vol C Tables 4.2.6.8 and 6.1.1.4'

loop_
_geom_angle_atom_site_label_1
_geom_angle_atom_site_label_2
_geom_angle_atom_site_label_3
_geom_angle
_geom_angle_site_symmetry_1
_geom_angle_site_symmetry_3
N2' Ir N1' 174.8(7) . .
N2' Ir C12 84.3(6) . .
N1' Ir C12 96.8(4) . .
N2' Ir N1 92.7(7) . .
N1' Ir N1 92.4(5) . .
C12 Ir N1 86.5(5) . .
N2' Ir C1' 103.9(7) . .
N1' Ir C1' 81.3(6) . .
C12 Ir C1' 87.4(5) . .
N1 Ir C1' 11.1(7) . .
N2' Ir N3 92.5(6) . .
N1' Ir N3 82.3(5) . .
C12 Ir N3 100.1(4) . .
N1 Ir N3 172.0(5) . .
C1' Ir N3 162.6(6) . .
N2' Ir N2 8.9(7) . .
N1' Ir N2 175.7(5) . .
C12 Ir N2 79.8(4) . .
N1 Ir N2 84.9(5) . .
C1' Ir N2 95.9(6) . .
N3 Ir N2 100.8(5) . .
N2' Ir N4' 84.6(7) . .
N1' Ir N4' 94.0(5) . .
C12 Ir N4' 168.1(4) . .
N1 Ir N4' 98.1(5) . .
C1' Ir N4' 99.2(6) . .
N3 Ir N4' 76.3(5) . .
N2 Ir N4' 89.7(5) . .
N2' Ir N3' 77.7(6) . .
N1' Ir N3' 97.1(5) . .
C12 Ir N3' 97.6(3) . .
N1 Ir N3' 169.1(5) . .
C1' Ir N3' 174.9(6) . .
N3 Ir N3' 14.9(4) . .
N2 Ir N3' 85.9(5) . .
N4' Ir N3' 76.0(5) . .
N2' Ir N4 96.9(7) . .
N1' Ir N4 81.7(5) . .
C12 Ir N4 175.7(4) . .
N1 Ir N4 97.6(5) . .
C1' Ir N4 96.3(6) . .
N3 Ir N4 75.7(4) . .
N2 Ir N4 101.9(5) . .
N4' Ir N4 12.3(4) . .
N3' Ir N4 78.6(4) . .
N2' Ir C1 173.5(7) . .
N1' Ir C1 11.4(6) . .
C12 Ir C1 91.5(5) . .
N1 Ir C1 82.0(6) . .
C1' Ir C1 70.9(6) . .
N3 Ir C1 93.1(5) . .
N2 Ir C1 164.7(6) . .
N4' Ir C1 99.9(5) . .
N3' Ir C1 107.9(5) . .
N4 Ir C1 87.7(5) . .
O1 Ni O1 87.1(3) 7_565 .
O1 Ni O3 179.06(19) 7_565 6_656
O1 Ni O3 93.3(2) . 6_656
O1 Ni O3 93.3(2) 7_565 4
O1 Ni O3 179.06(19) . 4
O3 Ni O3 86.3(3) 6_656 4
O1 Ni O5 93.65(19) 7_565 .
O1 Ni O5 93.65(19) . .
O3 Ni O5 85.46(19) 6_656 .
O3 Ni O5 85.46(19) 4 .
O1 Ni O6 85.91(18) 7_565 .
O1 Ni O6 85.91(18) . .
O3 Ni O6 94.98(18) 6_656 .
O3 Ni O6 94.98(18) 4 .
O5 Ni O6 179.4(2) . .
C33 O1 C33' 29.0(8) . .
C33 O1 Ni 131.4(7) . .
C33' O1 Ni 123.4(8) . .
C34 O3 C34' 26.7(8) . .
C34 O3 Ni 128.7(7) . 6_556
C34' O3 Ni 122.7(7) . 6_556
C22 N2 C18 116.8(16) . .
C22 N2 Ir 129.3(13) . .
C18 N2 Ir 113.8(11) . .
C23 N3 C27 119.0(12) . .
C23 N3 Ir 124.0(10) . .
C27 N3 Ir 116.6(9) . .
C32 N4 C28 119.1(13) . .
C32 N4 Ir 125.5(10) . .
C28 N4 Ir 115.1(10) . .
C22' N2' C18' 113.8(19) . .
C22' N2' Ir 128.2(16) . .
C18' N2' Ir 117.9(14) . .
C23' N3' C27' 119.1(12) . .
C23' N3' Ir 125.5(9) . .
C27' N3' Ir 115.2(9) . .
C28' N4' C32' 119.8(12) . .
C28' N4' Ir 117.3(9) . .
C32' N4' Ir 122.6(10) . .
C11 N1 C7 117.1(14) . .
C11 N1 Ir 130.3(11) . .
C7 N1 Ir 112.6(10) . .
C2 C1 C6 120.9(17) . .
C2 C1 Ir 124.7(13) . .
C6 C1 Ir 114.2(11) . .
C1 C2 C3 119.0(19) . .
C4 C3 C2 120(2) . .
C3 C4 C5 125(3) . .
C6 C5 C4 119(2) . .
C5 C6 C1 115.9(17) . .
C5 C6 C7 131.5(17) . .
C1 C6 C7 112.7(14) . .
C8 C7 N1 124.5(15) . .
C8 C7 C6 117.1(15) . .
N1 C7 C6 118.2(14) . .
C9 C8 C7 113.3(16) . .
C8 C9 C10 126.0(18) . .
C9 C10 C11 119.4(16) . .
N1 C11 C10 119.4(15) . .
C6' N1' C2' 119.2(15) . .
C6' N1' Ir 115.9(11) . .
C2' N1' Ir 124.9(11) . .
C7' C1' C11' 122.3(17) . .
C7' C1' Ir 112.1(13) . .
C11' C1' Ir 125.5(12) . .
C3' C2' N1' 120.3(18) . .
C2' C3' C4' 123(2) . .
C5' C4' C3' 114(2) . .
C4' C5' C6' 123(2) . .
N1' C6' C5' 120.6(17) . .
N1' C6' C7' 117.0(16) . .
C5' C6' C7' 122.3(18) . .
C8' C7' C1' 120.1(16) . .
C8' C7' C6' 126.2(17) . .
C1' C7' C6' 113.6(16) . .
C7' C8' C9' 116.9(16) . .
C10' C9' C8' 125.7(18) . .
C9' C10' C11' 116.3(17) . .
C1' C11' C10' 118.4(15) . .
C13 C12 C17 116.3(7) . .
C13 C12 Ir 130.4(6) . .
C17 C12 Ir 113.3(5) . .
C12 C13 C14 122.5(8) . .
C15 C14 C13 119.9(9) . .
C14 C15 C16 120.0(9) . .
C17 C16 C15 120.0(10) . .
C16 C17 C18 117.3(12) . .
C16 C17 C12 121.2(8) . .
C18 C17 C12 121.4(10) . .
C16 C17 C18' 128.9(11) . .
C18 C17 C18' 16.5(11) . .
C12 C17 C18' 109.3(9) . .
C17 C18 N2 110.8(14) . .
C17 C18 C19 132.3(17) . .
N2 C18 C19 116.5(16) . .
C20 C19 C18 121.0(19) . .
C21 C20 C19 120.4(19) . .
C20 C21 C22 120.8(17) . .
N2 C22 C21 124.3(18) . .
N3 C23 C24 121.3(13) . .
C25 C24 C23 118.4(13) . .
C26 C25 C24 120.1(13) . .
C26 C25 C33 120.8(12) . .
C24 C25 C33 119.1(12) . .
C25 C26 C27 119.6(13) . .
N3 C27 C26 121.6(12) . .
N3 C27 C28 114.9(12) . .
C26 C27 C28 123.5(13) . .
N4 C28 C29 119.8(14) . .
N4 C28 C27 116.0(13) . .
C29 C28 C27 124.1(14) . .
C28 C29 C30 120.0(14) . .
C31 C30 C29 118.3(15) . .
C31 C30 C34 120.6(14) . .
C29 C30 C34 121.0(14) . .
C32 C31 C30 118.4(15) . .
N4 C32 C31 124.1(14) . .
O1 C33 O2 125.3(12) . .
O1 C33 C25 118.3(11) . .
O2 C33 C25 116.3(12) . .
O3 C34 C30 119.2(12) . .
O3 C34 O4 109.4(11) . .
C30 C34 O4 110.5(12) . .
N2' C18' C19' 123.1(19) . .
N2' C18' C17 114.1(16) . .
C19' C18' C17 122.8(16) . .
C20' C19' C18' 120.6(19) . .
C19' C20' C21' 118.6(18) . .
C20' C21' C22' 117.7(17) . .
N2' C22' C21' 126.1(19) . .
N3' C23' C24' 121.8(12) . .
C25' C24' C23' 119.5(13) . .
C24' C25' C26' 119.7(14) . .
C24' C25' C33' 121.7(13) . .
C26' C25' C33' 118.4(13) . .
C27' C26' C25' 120.0(13) . .
N3' C27' C26' 119.9(13) . .
N3' C27' C28' 115.6(12) . .
C26' C27' C28' 124.5(13) . .
N4' C28' C29' 121.9(12) . .
N4' C28' C27' 115.3(12) . .
C29' C28' C27' 122.8(12) . .
C30' C29' C28' 118.4(13) . .
C29' C30' C31' 119.3(13) . .
C29' C30' C34' 120.7(13) . .
C31' C30' C34' 120.0(13) . .
C32' C31' C30' 119.4(13) . .
N4' C32' C31' 121.1(13) . .
O2' C33' O1 127.5(14) . .
O2' C33' C25' 115.2(13) . .
O1 C33' C25' 117.1(12) . .
O3 C34' O4' 108.7(11) . .
O3 C34' C30' 115.3(12) . .
O4' C34' C30' 110.6(12) . .
O7 O7 C35 68.1(6) 7_565 .
C35 N5 C36 123.6(11) . .
C35 N5 C36 123.6(12) . 7_565
C36 N5 C36 57.6(17) . 7_565
C35 N5 C37 124.9(12) . 7_565
C36 N5 C37 86.2(12) . 7_565
C36 N5 C37 111.5(13) 7_565 7_565
C35 N5 C37 124.9(12) . .
C36 N5 C37 111.5(13) . .
C36 N5 C37 86.2(12) 7_565 .
C37 N5 C37 53.3(18) 7_565 .
O7 C35 O7 43.8(11) . 7_565
O7 C35 N5 128.6(13) . .
O7 C35 N5 128.6(13) 7_565 .
C36 C36 N5 61.2(8) 7_565 .
C36 C36 C37 88.7(8) 7_565 7_565
N5 C36 C37 47.1(8) . 7_565
C37 C37 N5 63.4(9) 7_565 .
C37 C37 C36 91.3(8) 7_565 7_565
N5 C37 C36 46.7(8) . 7_565
C38 N6 C40 125(2) . .
C38 N6 C39 110.5(18) . .
C40 N6 C39 92.1(12) . .
O8 C38 N6 124(3) . .

loop_
_geom_bond_atom_site_label_1
_geom_bond_atom_site_label_2
_geom_bond_distance
_geom_bond_site_symmetry_2
Ir N2' 1.866(19) .
Ir N1' 1.951(13) .
Ir C12 2.015(7) .
Ir N1 2.019(15) .
Ir C1' 2.056(19) .
Ir N3 2.112(12) .
Ir N2 2.120(14) .
Ir N4' 2.133(12) .
Ir N3' 2.160(11) .
Ir N4 2.162(12) .
Ir C1 2.167(16) .
Ni O1 2.047(5) 7_565
Ni O1 2.047(5) .
Ni O3 2.048(5) 6_656
Ni O3 2.048(5) 4
Ni O5 2.095(7) .
Ni O6 2.104(6) .
O1 C33 1.207(13) .
O1 C33' 1.290(16) .
O2 C33 1.265(16) .
O2' C33' 1.264(18) .
O3 C34 1.249(14) .
O3 C34' 1.288(15) .
O3 Ni 2.048(5) 6_556
O4 C34 1.523(17) .
O4' C34' 1.436(18) .
N2 C22 1.31(2) .
N2 C18 1.45(2) .
N3 C23 1.355(17) .
N3 C27 1.368(17) .
N4 C32 1.327(18) .
N4 C28 1.350(19) .
N2' C22' 1.36(3) .
N2' C18' 1.36(3) .
N3' C23' 1.362(16) .
N3' C27' 1.363(17) .
N4' C28' 1.334(18) .
N4' C32' 1.357(18) .
N1 C11 1.37(2) .
N1 C7 1.48(2) .
C1 C2 1.30(2) .
C1 C6 1.39(2) .
C2 C3 1.46(3) .
C3 C4 1.13(3) .
C4 C5 1.39(3) .
C5 C6 1.37(2) .
C6 C7 1.51(2) .
C7 C8 1.44(2) .
C8 C9 1.34(2) .
C9 C10 1.40(2) .
C10 C11 1.45(2) .
N1' C6' 1.30(2) .
N1' C2' 1.41(2) .
C1' C7' 1.36(2) .
C1' C11' 1.40(2) .
C2' C3' 1.29(2) .
C3' C4' 1.48(3) .
C4' C5' 1.31(3) .
C5' C6' 1.43(3) .
C6' C7' 1.47(2) .
C7' C8' 1.36(2) .
C8' C9' 1.45(2) .
C9' C10' 1.30(2) .
C10' C11' 1.46(2) .
C12 C13 1.381(10) .
C12 C17 1.418(11) .
C13 C14 1.408(11) .
C14 C15 1.335(13) .
C15 C16 1.409(13) .
C16 C17 1.379(12) .
C17 C18 1.38(2) .
C17 C18' 1.58(2) .
C18 C19 1.47(3) .
C19 C20 1.34(2) .
C20 C21 1.31(3) .
C21 C22 1.39(2) .
C23 C24 1.418(19) .
C24 C25 1.397(18) .
C25 C26 1.367(18) .
C25 C33 1.526(18) .
C26 C27 1.397(18) .
C27 C28 1.46(2) .
C28 C29 1.39(2) .
C29 C30 1.41(2) .
C30 C31 1.37(2) .
C30 C34 1.50(2) .
C31 C32 1.36(2) .
C18' C19' 1.42(2) .
C19' C20' 1.34(2) .
C20' C21' 1.39(3) .
C21' C22' 1.40(3) .
C23' C24' 1.386(18) .
C24' C25' 1.343(19) .
C25' C26' 1.397(19) .
C25' C33' 1.53(2) .
C26' C27' 1.386(19) .
C27' C28' 1.48(2) .
C28' C29' 1.403(18) .
C29' C30' 1.384(19) .
C30' C31' 1.39(2) .
C30' C34' 1.52(2) .
C31' C32' 1.381(19) .
O7 O7 0.91(2) 7_565
O7 C35 1.215(13) .
N5 C35 1.343(14) .
N5 C36 1.436(16) .
N5 C36 1.436(16) 7_565
N5 C37 1.445(16) 7_565
N5 C37 1.445(16) .
C35 O7 1.215(13) 7_565
C36 C36 1.38(4) 7_565
C36 C37 1.97(2) 7_565
C37 C37 1.30(4) 7_565
C37 C36 1.97(2) 7_565
O8 C38 1.256(14) .
N6 C38 1.393(15) .
N6 C40 1.498(15) .
N6 C39 1.515(15) .
